data_1531781
loop_
_publ_author_name
'Matijasic, A.'
'Marler, B.'
'Patarin, J.'

_publ_section_title
;
 Synthesis and characterization of Mu-11: a porous sodium trisilicate Na2
 Si3 O7 * (H2 O) with 10-membered ring openings
;
_journal_name_full 'International Journal of Inorganic Materials'
_journal_page_first 209
_journal_page_last 216
_journal_volume 2
_journal_year 2000
_chemical_formula_sum 'H2 Na2 O8 Si3'
_chemical_name_systematic 'Na2 (Si3 O7) (H2 O)'
_space_group_IT_number 14
_symmetry_space_group_name_Hall '-P 2ybc'
_symmetry_space_group_name_H-M 'P 1 21/c 1'
_cell_angle_alpha 90
_cell_angle_beta 119.01
_cell_angle_gamma 90
_cell_formula_units_Z 4
_cell_length_a 7.3087
_cell_length_b 12.7246
_cell_length_c 9.0913
_cell_volume 739.414
_citation_journal_id_ASTM IJIMCR
_cod_data_source_file Matijasic_IJIMCR_2000_1698.cif
_cod_data_source_block H2Na2O8Si3
_cod_original_cell_volume 739.4137
_cod_database_code 1531781

loop_
_symmetry_equiv_pos_as_xyz
x,y,z
-x,y+1/2,-z+1/2
-x,-y,-z
x,-y-1/2,z-1/2

loop_
_atom_site_label
_atom_site_type_symbol
_atom_site_fract_x
_atom_site_fract_y
_atom_site_fract_z
_atom_site_occupancy
_atom_site_U_iso_or_equiv
O2 O-2 0.262 0.4925 0.0809 1 0.0
O7 O-2 0.2919 0.1813 0.7464 1 0.0
Si2 Si+4 0.3553 0.305 0.8084 1 0.0
O8 O-2 0.1351 0.9185 0.2097 1 0.0
H2 H+1 0.1921 0.8782 0.3123 1 0.0
Na1 Na+1 0.1478 0.8305 -0.0107 1 0.0
O6 O-2 0.398 0.685 0.1379 1 0.0
O4 O-2 0.0252 0.6547 0.0589 1 0.0
Na2 Na+1 0.2982 0.421 0.4644 1 0.0
O1 O-2 0.3173 0.5853 0.3643 1 0.0
H1 H+1 0.1967 0.9876 0.2306 1 0.0
Si1 Si+4 0.2555 0.6014 0.1754 1 0.0
O3 O-2 0.2061 0.3839 0.6692 1 0.0
Si3 Si+4 0.2192 0.3689 0.0622 1 0.0
O5 O-2 0.3501 0.311 -0.0141 1 0.0
